data_7712465
loop_
_publ_author_name
'Kitase, Kosuke'
'Akahoshi, Daisuke'
'Kitazawa, Takafumi'

_publ_section_title
;
 Guest-triggered "Soma-Iwamoto-type" penetration complex
 {Fe(4-methoxypyrimidine)<sub>2</sub>[M(CN)<sub>2</sub>]<sub>2</sub>}&#xb7;Guest
 (M = Ag, Au).
;
_journal_issue 9
_journal_name_full 'Dalton transactions (Cambridge, England : 2003)'
_journal_page_first 2571
_journal_page_last 2579
_journal_paper_doi 10.1039/d2dt03716e
_journal_volume 52
_journal_year 2023
_chemical_formula_sum 'C31 H28 Ag4 Fe2 N17 O5'
_chemical_formula_weight 1261.88
_space_group_crystal_system monoclinic
_space_group_IT_number 15
_space_group_name_Hall '-C 2yc'
_space_group_name_H-M_alt 'C 1 2/c 1'
_atom_sites_solution_hydrogens geom
_audit_creation_method SHELXL-2017/1
_audit_update_record
;
2022-07-20 deposited with the CCDC.	2023-01-23 downloaded from the CCDC.
;
_cell_angle_alpha 90
_cell_angle_beta 90.020(3)
_cell_angle_gamma 90
_cell_formula_units_Z 4
_cell_length_a 28.882(5)
_cell_length_b 10.5619(19)
_cell_length_c 13.999(3)
_cell_measurement_reflns_used 7859
_cell_measurement_temperature 90(2)
_cell_measurement_theta_max 29.70
_cell_measurement_theta_min 2.52
_cell_volume 4270.4(14)
_computing_cell_refinement 'Bruker SAINT'
_computing_data_collection 'Bruker APEX2'
_computing_data_reduction 'Bruker SAINT'
_computing_molecular_graphics 'Bruker SHELXTL'
_computing_publication_material 'Bruker SHELXTL'
_computing_structure_refinement 'SHELXL-2017/1 (Sheldrick, 2017)'
_computing_structure_solution 'SHELXT 2014/5 (Sheldrick, 2014)'
_diffrn_ambient_temperature 90(2)
_diffrn_detector_area_resol_mean 8.336
_diffrn_measured_fraction_theta_full 0.994
_diffrn_measured_fraction_theta_max 0.957
_diffrn_measurement_device_type 'Bruker APEX-II CCD'
_diffrn_measurement_method '\f and \w scans'
_diffrn_radiation_type MoK\a
_diffrn_radiation_wavelength 0.71073
_diffrn_reflns_av_R_equivalents 0.0458
_diffrn_reflns_av_unetI/netI 0.0667
_diffrn_reflns_Laue_measured_fraction_full 0.994
_diffrn_reflns_Laue_measured_fraction_max 0.957
_diffrn_reflns_limit_h_max 40
_diffrn_reflns_limit_h_min -17
_diffrn_reflns_limit_k_max 14
_diffrn_reflns_limit_k_min -14
_diffrn_reflns_limit_l_max 19
_diffrn_reflns_limit_l_min -18
_diffrn_reflns_number 13470
_diffrn_reflns_point_group_measured_fraction_full 0.994
_diffrn_reflns_point_group_measured_fraction_max 0.957
_diffrn_reflns_theta_full 25.242
_diffrn_reflns_theta_max 29.713
_diffrn_reflns_theta_min 1.410
_exptl_absorpt_coefficient_mu 2.519
_exptl_absorpt_correction_T_max 0.87
_exptl_absorpt_correction_T_min 0.66
_exptl_absorpt_correction_type 'Numerical Mu From Formula'
_exptl_absorpt_process_details
;
SADABS-2016/2 - Bruker AXS area detector scaling and absorption correction
;
_exptl_crystal_colour purple
_exptl_crystal_density_diffrn 1.963
_exptl_crystal_description plate
_exptl_crystal_F_000 2452
_exptl_crystal_preparation 'Magnetic properties'
_exptl_crystal_size_max 0.218
_exptl_crystal_size_mid 0.204
_exptl_crystal_size_min 0.084
_refine_diff_density_max 2.080
_refine_diff_density_min -2.701
_refine_diff_density_rms 0.390
_refine_ls_extinction_method none
_refine_ls_goodness_of_fit_ref 1.665
_refine_ls_hydrogen_treatment constr
_refine_ls_matrix_type full
_refine_ls_number_parameters 305
_refine_ls_number_reflns 5289
_refine_ls_number_restraints 52
_refine_ls_restrained_S_all 1.658
_refine_ls_R_factor_all 0.0761
_refine_ls_R_factor_gt 0.0643
_refine_ls_shift/su_max 0.001
_refine_ls_shift/su_mean 0.000
_refine_ls_structure_factor_coef Fsqd
_refine_ls_weighting_details 'w=1/[\s^2^(Fo^2^)+(0.1000P)^2^+0.6143P] where P=(Fo^2^+2Fc^2^)/3'
_refine_ls_weighting_scheme calc
_refine_ls_wR_factor_gt 0.2263
_refine_ls_wR_factor_ref 0.2357
_reflns_Friedel_coverage 0.000
_reflns_number_gt 4629
_reflns_number_total 5289
_reflns_threshold_expression 'I > 2\s(I)'
_cod_data_source_file d2dt03716e2.cif
_cod_data_source_block test_1_a_CCDC8
_cod_original_cell_volume 4270.6(13)
_cod_original_sg_symbol_H-M 'C 2/c'
_cod_database_code 7712465
_shelx_shelxl_version_number 2017/1
_shelx_space_group_comment
; 
The symmetry employed for this shelxl refinement is uniquely defined 
by the following loop, which should always be used as a source of 
symmetry information in preference to the above space-group names. 
They are only intended as comments. 
;
_shelx_estimated_absorpt_t_min 0.610
_shelx_estimated_absorpt_t_max 0.816

loop_
_space_group_symop_operation_xyz
'x, y, z'
'x, -y, z+1/2'
'x+1/2, y+1/2, z'
'x+1/2, -y+1/2, z+1/2'
'-x, -y, -z'
'-x, y, -z-1/2'
'-x+1/2, -y+1/2, -z'
'-x+1/2, y+1/2, -z-1/2'

loop_
_atom_site_label
_atom_site_type_symbol
_atom_site_fract_x
_atom_site_fract_y
_atom_site_fract_z
_atom_site_U_iso_or_equiv
_atom_site_adp_type
_atom_site_occupancy
_atom_site_site_symmetry_order
_atom_site_calc_flag
_atom_site_refinement_flags_posn
_atom_site_refinement_flags_adp
_atom_site_refinement_flags_occupancy
_atom_site_disorder_assembly
_atom_site_disorder_group
Ag1 Ag 0.62905(3) 0.38013(7) 0.76764(6) 0.0182(2) Uani 1 1 d . . . . .
Ag2 Ag 0.88864(3) 0.16728(8) 0.74502(7) 0.0229(2) Uani 1 1 d . . . . .
C1 C 0.6807(5) 0.3389(9) 0.6743(8) 0.015(2) Uani 1 1 d . . . . .
C2 C 0.5785(4) 0.4260(10) 0.8634(8) 0.014(2) Uani 1 1 d . . . . .
C3 C 0.8362(4) 0.2141(10) 0.6514(8) 0.014(2) Uani 1 1 d . . . . .
C4 C 0.9388(5) 0.1181(13) 0.8428(9) 0.024(3) Uani 1 1 d . . . . .
Fe1 Fe 0.750000 0.250000 0.500000 0.0095(4) Uani 1 2 d S . P . .
Fe2 Fe 0.500000 0.500000 1.000000 0.0081(4) Uani 1 2 d S . P . .
N1 N 0.7077(4) 0.3138(8) 0.6155(7) 0.0151(19) Uani 1 1 d . . . . .
N2 N 0.5494(3) 0.4558(8) 0.9129(6) 0.0115(17) Uani 1 1 d . . . . .
N3 N 0.8062(3) 0.2343(8) 0.5979(7) 0.0116(17) Uani 1 1 d . . . . .
N4 N 0.9643(4) 0.0754(10) 0.8989(7) 0.020(2) Uani 1 1 d . . . . .
N5 N 0.7698(4) 0.4459(8) 0.4627(7) 0.0137(19) Uani 1 1 d . . . . .
N6 N 0.8021(4) 0.6431(9) 0.5140(8) 0.020(2) Uani 1 1 d . . . . .
C5 C 0.7888(4) 0.5226(10) 0.5273(8) 0.016(2) Uani 1 1 d . . . . .
H5 H 0.793469 0.488448 0.589322 0.019 Uiso 1 1 calc R U . . .
C6 C 0.7652(5) 0.4938(10) 0.3737(8) 0.019(2) Uani 1 1 d . . . . .
H6 H 0.753165 0.440741 0.324887 0.022 Uiso 1 1 calc R U . . .
C7 C 0.7772(5) 0.6158(10) 0.3508(8) 0.021(3) Uani 1 1 d . . . . .
H7 H 0.773007 0.649689 0.288595 0.025 Uiso 1 1 calc R U . . .
C8 C 0.7964(4) 0.6876(9) 0.4266(8) 0.014(2) Uani 1 1 d . . . . .
C9 C 0.8311(5) 0.8767(10) 0.4815(9) 0.023(3) Uani 1 1 d . . . . .
H9A H 0.862191 0.842592 0.492127 0.035 Uiso 1 1 calc R U . . .
H9B H 0.812965 0.869662 0.540427 0.035 Uiso 1 1 calc R U . . .
H9C H 0.833289 0.965852 0.462706 0.035 Uiso 1 1 calc R U . . .
N7A N 0.4704(5) 0.3302(9) 0.9862(13) 0.019(3) Uani 0.479(7) 1 d G . P A 1
C11A C 0.4228(5) 0.3172(10) 0.9740(12) 0.019(3) Uani 0.479(7) 1 d G . P A 1
H11A H 0.404047 0.390131 0.965454 0.023 Uiso 0.479(7) 1 calc R U P A 1
C12A C 0.4028(4) 0.1975(13) 0.9745(13) 0.023(5) Uani 0.479(7) 1 d G . P A 1
H12A H 0.370328 0.188683 0.966240 0.028 Uiso 0.479(7) 1 calc R U P A 1
C13A C 0.4303(5) 0.0908(9) 0.9871(13) 0.024(4) Uani 0.479(7) 1 d DG . P A 1
N8A N 0.4779(5) 0.1038(9) 0.9992(11) 0.019(3) Uani 0.479(7) 1 d G . P A 1
C10A C 0.4979(4) 0.2235(12) 0.9987(11) 0.016(3) Uani 0.479(7) 1 d G . P A 1
H10A H 0.530370 0.232307 1.006998 0.020 Uiso 0.479(7) 1 calc R U P A 1
O2A O 0.4116(6) -0.0199(11) 0.9955(17) 0.025(4) Uani 0.479(7) 1 d D U P A 1
C14A C 0.4410(11) -0.126(2) 1.017(3) 0.030(7) Uani 0.479(7) 1 d . U P A 1
H14A H 0.463554 -0.137386 0.965917 0.045 Uiso 0.479(7) 1 calc R U P A 1
H14B H 0.422101 -0.202431 1.023728 0.045 Uiso 0.479(7) 1 calc R U P A 1
H14C H 0.457315 -0.109703 1.077563 0.045 Uiso 0.479(7) 1 calc R U P A 1
C51A C 0.500000 0.210(2) 0.750000 0.027(9) Uani 0.479(7) 2 d DS T P A 1
H51A H 0.499999 0.300419 0.750001 0.032 Uiso 0.479(7) 2 calc R U P A 1
C52A C 0.4587(6) 0.0219(14) 0.7446(19) 0.016(4) Uani 0.479(7) 1 d D . P A 1
C53A C 0.500000 -0.045(2) 0.750000 0.024(8) Uani 0.479(7) 2 d DS T P A 1
H53A H 0.500000 -0.135296 0.750002 0.029 Uiso 0.479(7) 2 calc R U P A 1
N51A N 0.4572(6) 0.1514(13) 0.7454(19) 0.024(5) Uani 0.479(7) 1 d D . P A 1
O51A O 0.4185(7) -0.0400(15) 0.7352(16) 0.027(4) Uani 0.479(7) 1 d D . P A 1
C54A C 0.3743(12) 0.039(4) 0.731(4) 0.049(11) Uani 0.479(7) 1 d D . P A 1
H54A H 0.373228 0.095873 0.786831 0.074 Uiso 0.479(7) 1 calc R U P A 1
H54B H 0.347283 -0.017087 0.732595 0.074 Uiso 0.479(7) 1 calc R U P A 1
H54C H 0.373909 0.089381 0.672632 0.074 Uiso 0.479(7) 1 calc R U P A 1
N7B N 0.4682(6) 0.3388(11) 0.9641(9) 0.019(3) Uani 0.521(7) 1 d G . P A 2
C11B C 0.4472(6) 0.2592(13) 1.0302(7) 0.019(3) Uani 0.521(7) 1 d G . P A 2
H11B H 0.449751 0.276761 1.096593 0.023 Uiso 0.521(7) 1 calc R U P A 2
C12B C 0.4224(6) 0.1540(12) 0.9994(8) 0.023(5) Uani 0.521(7) 1 d G . P A 2
H12B H 0.408096 0.099654 1.044608 0.028 Uiso 0.521(7) 1 calc R U P A 2
C13B C 0.4187(5) 0.1283(11) 0.9023(9) 0.024(4) Uani 0.521(7) 1 d DG . P A 2
N8B N 0.4397(5) 0.2079(11) 0.8361(7) 0.019(3) Uani 0.521(7) 1 d G . P A 2
C10B C 0.4644(5) 0.3131(11) 0.8670(9) 0.016(3) Uani 0.521(7) 1 d G . P A 2
H10B H 0.478741 0.367442 0.821733 0.020 Uiso 0.521(7) 1 calc R U P A 2
O2B O 0.3952(8) 0.0322(15) 0.8697(15) 0.040(5) Uani 0.521(7) 1 d D . P A 2
C14B C 0.3917(14) 0.014(3) 0.7606(19) 0.049(11) Uani 0.521(7) 1 d D . P A 2
H14D H 0.381615 0.093307 0.730873 0.074 Uiso 0.521(7) 1 calc R U P A 2
H14E H 0.369161 -0.052873 0.746504 0.074 Uiso 0.521(7) 1 calc R U P A 2
H14F H 0.422040 -0.010154 0.735265 0.074 Uiso 0.521(7) 1 calc R U P A 2
O1 O 0.8084(3) 0.8054(7) 0.4061(6) 0.0191(18) Uani 1 1 d . . . . .

loop_
_atom_site_aniso_label
_atom_site_aniso_U_11
_atom_site_aniso_U_22
_atom_site_aniso_U_33
_atom_site_aniso_U_23
_atom_site_aniso_U_13
_atom_site_aniso_U_12
Ag1 0.0136(4) 0.0285(4) 0.0124(4) -0.0032(3) 0.0057(4) 0.0065(3)
Ag2 0.0135(4) 0.0359(4) 0.0194(4) 0.0128(4) -0.0047(5) 0.0031(4)
C1 0.018(6) 0.018(4) 0.009(4) -0.005(4) 0.007(4) 0.002(4)
C2 0.010(5) 0.023(4) 0.010(4) -0.007(4) 0.002(3) 0.000(4)
C3 0.005(4) 0.020(4) 0.019(5) 0.005(4) -0.002(4) 0.000(4)
C4 0.014(6) 0.038(6) 0.020(5) 0.009(5) 0.000(4) 0.007(5)
Fe1 0.0074(10) 0.0132(8) 0.0079(9) -0.0001(7) 0.0015(9) 0.0021(9)
Fe2 0.0070(9) 0.0119(6) 0.0053(9) 0.0005(7) 0.0012(9) 0.0036(10)
N1 0.018(5) 0.019(4) 0.008(4) -0.002(3) 0.001(3) 0.000(4)
N2 0.013(4) 0.017(3) 0.005(4) -0.005(3) 0.001(3) 0.002(4)
N3 0.002(4) 0.017(4) 0.016(4) 0.003(3) 0.002(3) -0.002(4)
N4 0.013(5) 0.035(5) 0.012(4) 0.007(4) 0.006(3) 0.009(4)
N5 0.013(5) 0.017(4) 0.012(4) 0.004(4) -0.001(4) 0.001(4)
N6 0.026(7) 0.015(3) 0.020(5) -0.003(4) 0.002(5) -0.003(4)
C5 0.012(6) 0.020(5) 0.017(6) 0.004(4) 0.000(4) 0.001(5)
C6 0.019(6) 0.018(4) 0.019(5) -0.001(4) -0.003(5) 0.001(5)
C7 0.030(8) 0.021(5) 0.012(5) 0.008(4) 0.001(5) -0.004(5)
C8 0.009(5) 0.014(4) 0.018(5) 0.007(4) -0.006(4) 0.001(4)
C9 0.027(8) 0.019(4) 0.024(6) 0.001(4) -0.009(5) 0.003(5)
N7A 0.018(6) 0.015(4) 0.026(9) -0.005(5) 0.007(6) 0.000(4)
C11A 0.022(10) 0.019(6) 0.018(8) 0.001(6) 0.004(7) -0.002(7)
C12A 0.030(14) 0.034(11) 0.006(9) 0.007(7) -0.005(7) -0.023(10)
C13A 0.029(12) 0.016(6) 0.026(9) -0.004(7) 0.020(8) 0.004(8)
N8A 0.017(8) 0.015(5) 0.026(8) 0.000(5) 0.008(6) 0.005(6)
C10A 0.024(9) 0.020(5) 0.005(6) -0.007(5) 0.003(6) 0.002(7)
O2A 0.017(8) 0.009(7) 0.049(12) -0.001(7) 0.001(9) 0.000(7)
C14A 0.014(15) 0.013(9) 0.06(2) 0.004(11) 0.013(14) 0.007(9)
C51A 0.05(3) 0.016(11) 0.012(15) 0.000 -0.012(18) 0.000
C52A 0.010(9) 0.019(8) 0.020(12) -0.013(9) -0.003(10) -0.006(9)
C53A 0.04(2) 0.006(9) 0.024(18) 0.000 -0.012(18) 0.000
N51A 0.015(10) 0.020(7) 0.037(13) 0.007(9) -0.001(11) -0.005(8)
O51A 0.025(10) 0.023(7) 0.032(11) 0.002(8) -0.004(9) -0.001(8)
C54A 0.04(3) 0.023(15) 0.08(3) -0.012(15) 0.03(2) -0.001(16)
N7B 0.018(6) 0.015(4) 0.026(9) -0.005(5) 0.007(6) 0.000(4)
C11B 0.022(10) 0.019(6) 0.018(8) 0.001(6) 0.004(7) -0.002(7)
C12B 0.030(14) 0.034(11) 0.006(9) 0.007(7) -0.005(7) -0.023(10)
C13B 0.029(12) 0.016(6) 0.026(9) -0.004(7) 0.020(8) 0.004(8)
N8B 0.017(8) 0.015(5) 0.026(8) 0.000(5) 0.008(6) 0.005(6)
C10B 0.024(9) 0.020(5) 0.005(6) -0.007(5) 0.003(6) 0.002(7)
O2B 0.047(14) 0.028(8) 0.045(12) -0.014(8) -0.004(11) -0.016(9)
C14B 0.04(3) 0.023(15) 0.08(3) -0.012(15) 0.03(2) -0.001(16)
O1 0.021(5) 0.019(3) 0.017(4) 0.010(3) 0.000(4) -0.004(4)

loop_
_atom_type_symbol
_atom_type_description
_atom_type_scat_dispersion_real
_atom_type_scat_dispersion_imag
_atom_type_scat_source
C C 0.0033 0.0016 'International Tables Vol C Tables 4.2.6.8 and 6.1.1.4'
H H 0.0000 0.0000 'International Tables Vol C Tables 4.2.6.8 and 6.1.1.4'
Ag Ag -0.8971 1.1015 'International Tables Vol C Tables 4.2.6.8 and 6.1.1.4'
Fe Fe 0.3463 0.8444 'International Tables Vol C Tables 4.2.6.8 and 6.1.1.4'
N N 0.0061 0.0033 'International Tables Vol C Tables 4.2.6.8 and 6.1.1.4'
O O 0.0106 0.0060 'International Tables Vol C Tables 4.2.6.8 and 6.1.1.4'

loop_
_geom_angle_atom_site_label_1
_geom_angle_atom_site_label_2
_geom_angle_atom_site_label_3
_geom_angle
_geom_angle_site_symmetry_1
_geom_angle_site_symmetry_3
_geom_angle_publ_flag
C1 Ag1 C2 178.1(5) . . ?
C1 Ag1 Ag2 107.2(3) . 8_657 ?
C2 Ag1 Ag2 71.7(3) . 8_657 ?
C4 Ag2 C3 177.5(5) . . ?
C4 Ag2 Ag1 84.6(4) . 8_647 ?
C3 Ag2 Ag1 94.5(3) . 8_647 ?
N1 C1 Ag1 174.7(11) . . ?
N2 C2 Ag1 176.2(10) . . ?
N3 C3 Ag2 176.7(9) . . ?
N4 C4 Ag2 171.2(12) . . ?
N3 Fe1 N3 180.0 . 7_656 ?
N3 Fe1 N1 88.5(4) . . ?
N3 Fe1 N1 91.5(4) 7_656 . ?
N3 Fe1 N1 91.5(4) . 7_656 ?
N3 Fe1 N1 88.5(4) 7_656 7_656 ?
N1 Fe1 N1 180.0(3) . 7_656 ?
N3 Fe1 N5 88.4(3) . 7_656 ?
N3 Fe1 N5 91.6(4) 7_656 7_656 ?
N1 Fe1 N5 88.2(3) . 7_656 ?
N1 Fe1 N5 91.8(3) 7_656 7_656 ?
N3 Fe1 N5 91.6(4) . . ?
N3 Fe1 N5 88.4(4) 7_656 . ?
N1 Fe1 N5 91.8(3) . . ?
N1 Fe1 N5 88.2(3) 7_656 . ?
N5 Fe1 N5 180.0 7_656 . ?
N4 Fe2 N4 180.0 7_657 3_455 ?
N4 Fe2 N2 91.8(4) 7_657 5_667 ?
N4 Fe2 N2 88.2(4) 3_455 5_667 ?
N4 Fe2 N2 88.2(4) 7_657 . ?
N4 Fe2 N2 91.8(4) 3_455 . ?
N2 Fe2 N2 180.0(7) 5_667 . ?
N4 Fe2 N7A 94.1(6) 7_657 5_667 ?
N4 Fe2 N7A 85.9(6) 3_455 5_667 ?
N2 Fe2 N7A 92.2(5) 5_667 5_667 ?
N2 Fe2 N7A 87.8(5) . 5_667 ?
N4 Fe2 N7A 85.9(6) 7_657 . ?
N4 Fe2 N7A 94.1(6) 3_455 . ?
N2 Fe2 N7A 87.8(5) 5_667 . ?
N2 Fe2 N7A 92.2(5) . . ?
N7A Fe2 N7A 180.0 5_667 . ?
N4 Fe2 N7B 94.5(6) 7_657 . ?
N4 Fe2 N7B 85.5(6) 3_455 . ?
N2 Fe2 N7B 91.4(5) 5_667 . ?
N2 Fe2 N7B 88.6(5) . . ?
N4 Fe2 N7B 85.5(6) 7_657 5_667 ?
N4 Fe2 N7B 94.5(6) 3_455 5_667 ?
N2 Fe2 N7B 88.6(5) 5_667 5_667 ?
N2 Fe2 N7B 91.4(5) . 5_667 ?
N7A Fe2 N7B 9.4(7) 5_667 5_667 ?
N7A Fe2 N7B 170.6(7) . 5_667 ?
N7B Fe2 N7B 180.0(7) . 5_667 ?
C1 N1 Fe1 172.0(9) . . ?
C2 N2 Fe2 177.6(9) . . ?
C3 N3 Fe1 173.9(8) . . ?
C4 N4 Fe2 173.3(11) . 3_545 ?
C5 N5 C6 116.0(10) . . ?
C5 N5 Fe1 121.1(7) . . ?
C6 N5 Fe1 122.9(8) . . ?
C8 N6 C5 115.5(10) . . ?
N5 C5 N6 126.9(11) . . ?
N5 C5 H5 116.5 . . ?
N6 C5 H5 116.5 . . ?
N5 C6 C7 122.8(11) . . ?
N5 C6 H6 118.6 . . ?
C7 C6 H6 118.6 . . ?
C6 C7 C8 115.2(10) . . ?
C6 C7 H7 122.4 . . ?
C8 C7 H7 122.4 . . ?
N6 C8 O1 120.2(10) . . ?
N6 C8 C7 123.5(9) . . ?
O1 C8 C7 116.3(10) . . ?
O1 C9 H9A 109.5 . . ?
O1 C9 H9B 109.5 . . ?
H9A C9 H9B 109.5 . . ?
O1 C9 H9C 109.5 . . ?
H9A C9 H9C 109.5 . . ?
H9B C9 H9C 109.5 . . ?
C11A N7A C10A 120.0 . . ?
C11A N7A Fe2 121.6(8) . . ?
C10A N7A Fe2 118.1(8) . . ?
C12A C11A N7A 120.0 . . ?
C12A C11A H11A 120.0 . . ?
N7A C11A H11A 120.0 . . ?
C11A C12A C13A 120.0 . . ?
C11A C12A H12A 120.0 . . ?
C13A C12A H12A 120.0 . . ?
O2A C13A N8A 119.4(13) . . ?
O2A C13A C12A 120.3(13) . . ?
N8A C13A C12A 120.0 . . ?
C13A N8A C10A 120.0 . . ?
N8A C10A N7A 120.0 . . ?
N8A C10A H10A 120.0 . . ?
N7A C10A H10A 120.0 . . ?
C13A O2A C14A 118.4(19) . . ?
O2A C14A H14A 109.5 . . ?
O2A C14A H14B 109.5 . . ?
H14A C14A H14B 109.5 . . ?
O2A C14A H14C 109.5 . . ?
H14A C14A H14C 109.5 . . ?
H14B C14A H14C 109.5 . . ?
N51A C51A N51A 127(2) . 6_657 ?
N51A C51A H51A 116.7 . . ?
N51A C51A H51A 116.7 6_657 . ?
O51A C52A N51A 117.4(15) . . ?
O51A C52A C53A 120.0(14) . . ?
N51A C52A C53A 122.6(17) . . ?
C52A C53A C52A 119(2) . 6_657 ?
C52A C53A H53A 120.7 . . ?
C52A C53A H53A 120.7 6_657 . ?
C52A N51A C51A 114.9(17) . . ?
C52A O51A C54A 117(2) . . ?
O51A C54A H54A 109.5 . . ?
O51A C54A H54B 109.5 . . ?
H54A C54A H54B 109.5 . . ?
O51A C54A H54C 109.5 . . ?
H54A C54A H54C 109.5 . . ?
H54B C54A H54C 109.5 . . ?
C11B N7B C10B 120.0 . . ?
C11B N7B Fe2 123.2(7) . . ?
C10B N7B Fe2 116.6(7) . . ?
N7B C11B C12B 120.0 . . ?
N7B C11B H11B 120.0 . . ?
C12B C11B H11B 120.0 . . ?
C13B C12B C11B 120.0 . . ?
C13B C12B H12B 120.0 . . ?
C11B C12B H12B 120.0 . . ?
O2B C13B C12B 122.3(13) . . ?
O2B C13B N8B 117.7(13) . . ?
C12B C13B N8B 120.0 . . ?
C10B N8B C13B 120.0 . . ?
N8B C10B N7B 120.0 . . ?
N8B C10B H10B 120.0 . . ?
N7B C10B H10B 120.0 . . ?
C13B O2B C14B 119(2) . . ?
O2B C14B H14D 109.5 . . ?
O2B C14B H14E 109.5 . . ?
H14D C14B H14E 109.5 . . ?
O2B C14B H14F 109.5 . . ?
H14D C14B H14F 109.5 . . ?
H14E C14B H14F 109.5 . . ?
C8 O1 C9 116.6(9) . . ?

loop_
_geom_bond_atom_site_label_1
_geom_bond_atom_site_label_2
_geom_bond_distance
_geom_bond_site_symmetry_2
_geom_bond_publ_flag
Ag1 C1 2.031(11) . ?
Ag1 C2 2.041(11) . ?
Ag1 Ag2 3.0807(13) 8_657 ?
Ag2 C4 2.059(13) . ?
Ag2 C3 2.062(11) . ?
C1 N1 1.163(15) . ?
C2 N2 1.134(14) . ?
C3 N3 1.165(15) . ?
C4 N4 1.167(17) . ?
Fe1 N3 2.131(10) . ?
Fe1 N3 2.132(10) 7_656 ?
Fe1 N1 2.137(10) . ?
Fe1 N1 2.137(10) 7_656 ?
Fe1 N5 2.209(9) 7_656 ?
Fe1 N5 2.209(9) . ?
Fe2 N4 1.924(10) 7_657 ?
Fe2 N4 1.924(10) 3_455 ?
Fe2 N2 1.934(9) 5_667 ?
Fe2 N2 1.934(9) . ?
Fe2 N7A 1.997(9) 5_667 ?
Fe2 N7A 1.997(9) . ?
Fe2 N7B 2.000(8) . ?
Fe2 N7B 2.000(8) 5_667 ?
N5 C5 1.332(15) . ?
N5 C6 1.351(14) . ?
N6 C8 1.321(15) . ?
N6 C5 1.341(13) . ?
C5 H5 0.9500 . ?
C6 C7 1.372(15) . ?
C6 H6 0.9500 . ?
C7 C8 1.416(16) . ?
C7 H7 0.9500 . ?
C8 O1 1.324(12) . ?
C9 O1 1.451(15) . ?
C9 H9A 0.9800 . ?
C9 H9B 0.9800 . ?
C9 H9C 0.9800 . ?
N7A C11A 1.3900 . ?
N7A C10A 1.3900 . ?
C11A C12A 1.3900 . ?
C11A H11A 0.9500 . ?
C12A C13A 1.3900 . ?
C12A H12A 0.9500 . ?
C13A O2A 1.294(13) . ?
C13A N8A 1.3900 . ?
N8A C10A 1.3900 . ?
C10A H10A 0.9500 . ?
O2A C14A 1.44(3) . ?
C14A H14A 0.9800 . ?
C14A H14B 0.9800 . ?
C14A H14C 0.9800 . ?
C51A N51A 1.387(15) . ?
C51A N51A 1.387(15) 6_657 ?
C51A H51A 0.9500 . ?
C52A O51A 1.34(3) . ?
C52A N51A 1.368(14) . ?
C52A C53A 1.390(15) . ?
C53A H53A 0.9500 . ?
O51A C54A 1.528(18) . ?
C54A H54A 0.9800 . ?
C54A H54B 0.9800 . ?
C54A H54C 0.9800 . ?
N7B C11B 1.3900 . ?
N7B C10B 1.3900 . ?
C11B C12B 1.3900 . ?
C11B H11B 0.9500 . ?
C12B C13B 1.3900 . ?
C12B H12B 0.9500 . ?
C13B O2B 1.303(14) . ?
C13B N8B 1.3900 . ?
N8B C10B 1.3900 . ?
C10B H10B 0.9500 . ?
O2B C14B 1.542(19) . ?
C14B H14D 0.9800 . ?
C14B H14E 0.9800 . ?
C14B H14F 0.9800 . ?
